data_1555313
loop_
_publ_author_name
'Mendis, Shehani N.'
'Tunge, Jon A.'

_publ_section_title
;
 Palladium-Catalyzed Stereospecific Decarboxylative Benzylation of
 Alkynes.
;
_journal_issue 21
_journal_name_full 'Organic letters'
_journal_page_first 5164
_journal_page_last 5167
_journal_paper_doi 10.1021/acs.orglett.5b02410
_journal_volume 17
_journal_year 2015
_chemical_absolute_configuration ads
_chemical_formula_sum 'C25 H17 Cl'
_chemical_formula_weight 352.83
_space_group_crystal_system monoclinic
_space_group_IT_number 4
_space_group_name_Hall 'P 2yb'
_space_group_name_H-M_alt 'P 1 21 1'
_atom_sites_solution_hydrogens difmap
_audit_creation_method SHELXL-2013
_cell_angle_alpha 90
_cell_angle_beta 106.348(4)
_cell_angle_gamma 90
_cell_formula_units_Z 2
_cell_length_a 10.027(2)
_cell_length_b 5.4598(13)
_cell_length_c 16.953(4)
_cell_measurement_reflns_used 5925
_cell_measurement_temperature 100(2)
_cell_measurement_theta_max 67.90
_cell_measurement_theta_min 4.60
_cell_volume 890.6(3)
_computing_cell_refinement 'Bruker SAINT'
_computing_data_collection 'Bruker APEX2'
_computing_data_reduction 'Bruker SAINT'
_computing_molecular_graphics 'Bruker SHELXTL'
_computing_publication_material 'Bruker SHELXTL'
_computing_structure_refinement 'SHELXL-2013 (Sheldrick, 2013)'
_computing_structure_solution 'Bruker SHELXTL'
_diffrn_ambient_temperature 100(2)
_diffrn_measured_fraction_theta_full 0.978
_diffrn_measured_fraction_theta_max 0.954
_diffrn_measurement_device_type 'Bruker Platinum 135 CCD'
_diffrn_measurement_method '\f and \w scans'
_diffrn_radiation_type CuK\a
_diffrn_radiation_wavelength 1.54178
_diffrn_reflns_av_R_equivalents 0.0264
_diffrn_reflns_av_unetI/netI 0.0393
_diffrn_reflns_Laue_measured_fraction_full 0.978
_diffrn_reflns_Laue_measured_fraction_max 0.954
_diffrn_reflns_limit_h_max 10
_diffrn_reflns_limit_h_min -11
_diffrn_reflns_limit_k_max 6
_diffrn_reflns_limit_k_min -5
_diffrn_reflns_limit_l_max 20
_diffrn_reflns_limit_l_min -19
_diffrn_reflns_number 5823
_diffrn_reflns_point_group_measured_fraction_full 0.755
_diffrn_reflns_point_group_measured_fraction_max 0.732
_diffrn_reflns_theta_full 66.000
_diffrn_reflns_theta_max 68.042
_diffrn_reflns_theta_min 4.595
_diffrn_source 'Bruker MicroStar microfocus rotating anode'
_exptl_absorpt_coefficient_mu 1.909
_exptl_absorpt_correction_T_max 1.000
_exptl_absorpt_correction_T_min 0.676
_exptl_absorpt_correction_type multi-scan
_exptl_crystal_colour colourless
_exptl_crystal_density_diffrn 1.316
_exptl_crystal_description Rectangular
_exptl_crystal_F_000 368
_exptl_crystal_size_max 0.360
_exptl_crystal_size_mid 0.085
_exptl_crystal_size_min 0.050
_refine_diff_density_max 0.153
_refine_diff_density_min -0.211
_refine_diff_density_rms 0.036
_refine_ls_abs_structure_details
; 
 Flack x determined using 652 quotients [(I+)-(I-)]/[(I+)+(I-)] 
 (Parsons and Flack (2004), Acta Cryst. A60, s61). 
;
_refine_ls_abs_structure_Flack 0.092(10)
_refine_ls_extinction_method none
_refine_ls_goodness_of_fit_ref 1.065
_refine_ls_hydrogen_treatment refall
_refine_ls_matrix_type full
_refine_ls_number_parameters 303
_refine_ls_number_reflns 2388
_refine_ls_number_restraints 1
_refine_ls_restrained_S_all 1.065
_refine_ls_R_factor_all 0.0255
_refine_ls_R_factor_gt 0.0255
_refine_ls_shift/su_max 0.000
_refine_ls_shift/su_mean 0.000
_refine_ls_structure_factor_coef Fsqd
_refine_ls_weighting_details 'w=1/[\s^2^(Fo^2^)+(0.0273P)^2^+0.1756P] where P=(Fo^2^+2Fc^2^)/3'
_refine_ls_weighting_scheme calc
_refine_ls_wR_factor_gt 0.0661
_refine_ls_wR_factor_ref 0.0661
_reflns_Friedel_coverage 0.377
_reflns_Friedel_fraction_full 0.473
_reflns_Friedel_fraction_max 0.452
_reflns_number_gt 2382
_reflns_number_total 2388
_reflns_threshold_expression 'I > 2\s(I)'
_cod_data_source_file ol5b02410_si_002.cif
_cod_data_source_block v99b
_cod_original_cell_volume 890.6(4)
_cod_original_sg_symbol_H-M 'P 21'
_cod_database_code 1555313
_shelx_space_group_comment
; 
The symmetry employed for this shelxl refinement is uniquely defined 
by the following loop, which should always be used as a source of 
symmetry information in preference to the above space-group names. 
They are only intended as comments. 
;
_shelx_estimated_absorpt_t_min 0.547
_shelx_estimated_absorpt_t_max 0.911
_shelxl_version_number 2013-4

loop_
_space_group_symop_operation_xyz
'x, y, z'
'-x, y+1/2, -z'

loop_
_atom_site_label
_atom_site_type_symbol
_atom_site_fract_x
_atom_site_fract_y
_atom_site_fract_z
_atom_site_U_iso_or_equiv
_atom_site_adp_type
_atom_site_occupancy
_atom_site_site_symmetry_order
_atom_site_calc_flag
Cl1 Cl 0.26424(5) 1.24163(12) 1.04665(3) 0.02935(15) Uani 1 1 d
C1 C 0.1747(2) 0.4308(4) 0.79346(12) 0.0223(4) Uani 1 1 d
H1 H 0.127(2) 0.294(5) 0.8126(14) 0.025(6) Uiso 1 1 d
C2 C 0.3030(2) 0.3278(4) 0.78106(12) 0.0233(4) Uani 1 1 d
C3 C 0.40616(19) 0.2355(5) 0.77288(11) 0.0243(4) Uani 1 1 d
C4 C 0.5309(2) 0.1194(4) 0.76537(12) 0.0221(4) Uani 1 1 d
C5 C 0.5232(2) -0.0906(4) 0.71693(13) 0.0256(5) Uani 1 1 d
H5 H 0.434(3) -0.159(5) 0.6866(15) 0.029(6) Uiso 1 1 d
C6 C 0.6443(2) -0.1984(4) 0.70964(13) 0.0275(5) Uani 1 1 d
H6 H 0.638(3) -0.343(6) 0.6753(17) 0.042(8) Uiso 1 1 d
C7 C 0.7724(2) -0.1008(4) 0.75049(13) 0.0275(5) Uani 1 1 d
H7 H 0.857(3) -0.183(5) 0.7446(15) 0.038(7) Uiso 1 1 d
C8 C 0.7806(2) 0.1034(4) 0.80006(12) 0.0269(5) Uani 1 1 d
H8 H 0.871(2) 0.171(5) 0.8300(14) 0.027(6) Uiso 1 1 d
C9 C 0.6604(2) 0.2150(5) 0.80733(12) 0.0251(5) Uani 1 1 d
H9 H 0.668(3) 0.366(6) 0.8398(17) 0.043(8) Uiso 1 1 d
C10 C 0.2034(2) 0.6265(4) 0.86030(11) 0.0222(4) Uani 1 1 d
C11 C 0.33090(19) 0.7427(5) 0.88883(11) 0.0255(4) Uani 1 1 d
H11 H 0.409(2) 0.692(5) 0.8684(14) 0.029(6) Uiso 1 1 d
C12 C 0.3511(2) 0.9312(5) 0.94668(12) 0.0262(5) Uani 1 1 d
H12 H 0.439(3) 1.012(5) 0.9676(15) 0.027(6) Uiso 1 1 d
C13 C 0.2417(2) 1.0013(4) 0.97598(12) 0.0254(5) Uani 1 1 d
C14 C 0.1140(2) 0.8860(5) 0.94996(13) 0.0264(5) Uani 1 1 d
H14 H 0.045(3) 0.933(5) 0.9717(16) 0.032(6) Uiso 1 1 d
C15 C 0.0952(2) 0.6992(4) 0.89220(12) 0.0244(5) Uani 1 1 d
H15 H 0.004(3) 0.611(5) 0.8749(15) 0.033(6) Uiso 1 1 d
C16 C 0.0795(2) 0.5305(4) 0.71256(12) 0.0206(4) Uani 1 1 d
C17 C -0.0413(2) 0.4134(4) 0.67363(12) 0.0221(4) Uani 1 1 d
H17 H -0.063(2) 0.261(6) 0.6963(14) 0.027(6) Uiso 1 1 d
C18 C -0.1338(2) 0.5087(4) 0.60032(12) 0.0222(4) Uani 1 1 d
C19 C -0.2631(2) 0.3961(5) 0.56193(13) 0.0266(5) Uani 1 1 d
H19 H -0.289(2) 0.239(6) 0.5856(14) 0.032(6) Uiso 1 1 d
C20 C -0.3520(2) 0.4981(5) 0.49286(13) 0.0307(5) Uani 1 1 d
H20 H -0.449(3) 0.426(6) 0.4683(17) 0.043(7) Uiso 1 1 d
C21 C -0.3154(2) 0.7149(5) 0.45915(12) 0.0310(5) Uani 1 1 d
H21 H -0.382(3) 0.783(6) 0.4117(16) 0.039(7) Uiso 1 1 d
C22 C -0.1914(2) 0.8272(4) 0.49442(13) 0.0269(5) Uani 1 1 d
H22 H -0.167(2) 0.977(5) 0.4755(15) 0.026(6) Uiso 1 1 d
C23 C -0.09761(19) 0.7295(5) 0.56674(11) 0.0229(4) Uani 1 1 d
C24 C 0.0303(2) 0.8441(4) 0.60736(13) 0.0239(4) Uani 1 1 d
H24 H 0.053(2) 0.994(5) 0.5845(14) 0.025(6) Uiso 1 1 d
C25 C 0.11535(19) 0.7499(5) 0.67859(11) 0.0230(4) Uani 1 1 d
H25 H 0.203(2) 0.832(4) 0.7072(13) 0.018(5) Uiso 1 1 d

loop_
_atom_site_aniso_label
_atom_site_aniso_U_11
_atom_site_aniso_U_22
_atom_site_aniso_U_33
_atom_site_aniso_U_23
_atom_site_aniso_U_13
_atom_site_aniso_U_12
Cl1 0.0375(3) 0.0302(3) 0.0197(2) -0.0024(2) 0.00691(18) 0.0049(2)
C1 0.0230(9) 0.0244(11) 0.0214(10) 0.0010(9) 0.0092(8) 0.0016(8)
C2 0.0266(10) 0.0240(11) 0.0190(9) 0.0005(8) 0.0061(8) 0.0010(8)
C3 0.0283(10) 0.0256(10) 0.0187(8) 0.0013(10) 0.0061(7) 0.0021(11)
C4 0.0258(10) 0.0229(11) 0.0187(9) 0.0045(9) 0.0080(7) 0.0055(9)
C5 0.0277(10) 0.0273(12) 0.0219(10) -0.0007(10) 0.0073(8) 0.0009(9)
C6 0.0348(11) 0.0260(13) 0.0241(10) -0.0009(9) 0.0120(9) 0.0040(9)
C7 0.0280(10) 0.0315(12) 0.0260(11) 0.0068(10) 0.0125(8) 0.0070(9)
C8 0.0246(10) 0.0328(13) 0.0242(10) 0.0055(10) 0.0083(8) 0.0002(9)
C9 0.0301(10) 0.0253(12) 0.0206(9) 0.0005(9) 0.0083(7) 0.0012(10)
C10 0.0247(9) 0.0261(11) 0.0162(9) 0.0035(9) 0.0062(7) 0.0041(9)
C11 0.0255(9) 0.0318(11) 0.0210(9) -0.0008(11) 0.0093(7) 0.0019(11)
C12 0.0263(10) 0.0320(12) 0.0201(10) 0.0009(9) 0.0062(8) -0.0013(9)
C13 0.0327(11) 0.0287(12) 0.0135(9) 0.0028(9) 0.0042(8) 0.0040(10)
C14 0.0262(10) 0.0345(13) 0.0202(10) 0.0032(10) 0.0094(8) 0.0077(10)
C15 0.0245(9) 0.0298(14) 0.0196(9) 0.0003(9) 0.0071(7) 0.0026(9)
C16 0.0240(9) 0.0235(11) 0.0172(9) -0.0008(9) 0.0103(7) 0.0034(9)
C17 0.0274(10) 0.0215(11) 0.0202(9) -0.0002(9) 0.0115(8) 0.0009(8)
C18 0.0256(9) 0.0246(11) 0.0192(9) -0.0027(9) 0.0108(8) 0.0020(9)
C19 0.0285(10) 0.0304(13) 0.0219(10) -0.0045(10) 0.0090(8) -0.0013(10)
C20 0.0288(11) 0.0389(14) 0.0234(10) -0.0084(10) 0.0056(9) -0.0003(10)
C21 0.0341(11) 0.0371(14) 0.0201(9) -0.0014(10) 0.0052(8) 0.0092(11)
C22 0.0338(11) 0.0267(12) 0.0212(10) 0.0013(9) 0.0096(8) 0.0052(9)
C23 0.0284(9) 0.0242(11) 0.0186(8) -0.0025(10) 0.0110(7) 0.0047(10)
C24 0.0303(10) 0.0226(10) 0.0224(10) 0.0006(9) 0.0131(8) 0.0001(9)
C25 0.0241(9) 0.0250(10) 0.0222(9) -0.0013(11) 0.0101(7) -0.0010(10)

loop_
_atom_type_symbol
_atom_type_description
_atom_type_scat_dispersion_real
_atom_type_scat_dispersion_imag
_atom_type_scat_source
C C 0.0181 0.0091 'International Tables Vol C Tables 4.2.6.8 and 6.1.1.4'
H H 0.0000 0.0000 'International Tables Vol C Tables 4.2.6.8 and 6.1.1.4'
Cl Cl 0.3639 0.7018 'International Tables Vol C Tables 4.2.6.8 and 6.1.1.4'

loop_
_geom_angle_atom_site_label_1
_geom_angle_atom_site_label_2
_geom_angle_atom_site_label_3
_geom_angle
C2 C1 C10 112.59(17)
C2 C1 C16 110.89(16)
C10 C1 C16 110.84(18)
C2 C1 H1 106.0(14)
C10 C1 H1 107.2(14)
C16 C1 H1 109.1(13)
C3 C2 C1 177.2(2)
C2 C3 C4 178.1(2)
C9 C4 C5 119.70(19)
C9 C4 C3 119.8(2)
C5 C4 C3 120.5(2)
C6 C5 C4 119.7(2)
C6 C5 H5 119.4(15)
C4 C5 H5 120.9(15)
C7 C6 C5 120.3(2)
C7 C6 H6 120.6(17)
C5 C6 H6 119.1(17)
C6 C7 C8 120.2(2)
C6 C7 H7 118.6(16)
C8 C7 H7 121.3(16)
C7 C8 C9 120.2(2)
C7 C8 H8 120.2(14)
C9 C8 H8 119.5(14)
C8 C9 C4 119.9(2)
C8 C9 H9 119.3(16)
C4 C9 H9 120.7(16)
C11 C10 C15 118.3(2)
C11 C10 C1 122.84(18)
C15 C10 C1 118.80(19)
C10 C11 C12 121.27(18)
C10 C11 H11 119.7(15)
C12 C11 H11 119.0(15)
C13 C12 C11 119.0(2)
C13 C12 H12 118.8(15)
C11 C12 H12 122.2(15)
C12 C13 C14 121.2(2)
C12 C13 Cl1 119.52(18)
C14 C13 Cl1 119.29(16)
C13 C14 C15 119.22(19)
C13 C14 H14 118.9(17)
C15 C14 H14 121.8(18)
C14 C15 C10 121.0(2)
C14 C15 H15 119.4(15)
C10 C15 H15 119.6(15)
C17 C16 C25 119.42(18)
C17 C16 C1 120.70(19)
C25 C16 C1 119.86(18)
C16 C17 C18 121.5(2)
C16 C17 H17 118.7(13)
C18 C17 H17 119.8(14)
C19 C18 C23 119.19(19)
C19 C18 C17 121.9(2)
C23 C18 C17 118.82(19)
C20 C19 C18 120.4(2)
C20 C19 H19 120.3(13)
C18 C19 H19 119.3(13)
C19 C20 C21 120.4(2)
C19 C20 H20 120.5(17)
C21 C20 H20 118.9(17)
C22 C21 C20 120.6(2)
C22 C21 H21 121.5(19)
C20 C21 H21 117.9(18)
C21 C22 C23 120.6(2)
C21 C22 H22 122.6(15)
C23 C22 H22 116.6(15)
C24 C23 C22 122.8(2)
C24 C23 C18 118.49(19)
C22 C23 C18 118.74(19)
C25 C24 C23 121.1(2)
C25 C24 H24 121.3(14)
C23 C24 H24 117.5(14)
C24 C25 C16 120.66(19)
C24 C25 H25 120.9(13)
C16 C25 H25 118.4(13)

loop_
_geom_bond_atom_site_label_1
_geom_bond_atom_site_label_2
_geom_bond_distance
Cl1 C13 1.748(2)
C1 C2 1.472(3)
C1 C10 1.525(3)
C1 C16 1.533(3)
C1 H1 0.99(3)
C2 C3 1.193(3)
C3 C4 1.439(3)
C4 C9 1.395(3)
C4 C5 1.399(3)
C5 C6 1.386(3)
C5 H5 0.97(3)
C6 C7 1.383(3)
C6 H6 0.97(3)
C7 C8 1.385(3)
C7 H7 0.99(3)
C8 C9 1.386(3)
C8 H8 0.98(2)
C9 H9 0.98(3)
C10 C11 1.387(3)
C10 C15 1.398(3)
C11 C12 1.396(3)
C11 H11 0.98(2)
C12 C13 1.379(3)
C12 H12 0.96(3)
C13 C14 1.383(3)
C14 C15 1.390(3)
C14 H14 0.91(3)
C15 H15 1.00(3)
C16 C17 1.365(3)
C16 C25 1.418(3)
C17 C18 1.424(3)
C17 H17 0.97(3)
C18 C19 1.417(3)
C18 C23 1.423(3)
C19 C20 1.374(3)
C19 H19 1.01(3)
C20 C21 1.407(4)
C20 H20 1.02(3)
C21 C22 1.364(3)
C21 H21 0.96(3)
C22 C23 1.422(3)
C22 H22 0.94(3)
C23 C24 1.419(3)
C24 C25 1.368(3)
C24 H24 0.96(3)
C25 H25 0.98(2)

loop_
_geom_torsion_atom_site_label_1
_geom_torsion_atom_site_label_2
_geom_torsion_atom_site_label_3
_geom_torsion_atom_site_label_4
_geom_torsion
C9 C4 C5 C6 -1.4(3)
C3 C4 C5 C6 179.3(2)
C4 C5 C6 C7 0.6(3)
C5 C6 C7 C8 1.0(3)
C6 C7 C8 C9 -1.7(3)
C7 C8 C9 C4 0.8(3)
C5 C4 C9 C8 0.7(3)
C3 C4 C9 C8 -179.9(2)
C2 C1 C10 C11 17.3(3)
C16 C1 C10 C11 -107.6(2)
C2 C1 C10 C15 -165.21(19)
C16 C1 C10 C15 69.9(2)
C15 C10 C11 C12 -1.3(3)
C1 C10 C11 C12 176.2(2)
C10 C11 C12 C13 0.3(3)
C11 C12 C13 C14 0.9(3)
C11 C12 C13 Cl1 -178.54(17)
C12 C13 C14 C15 -1.1(3)
Cl1 C13 C14 C15 178.37(16)
C13 C14 C15 C10 0.0(3)
C11 C10 C15 C14 1.1(3)
C1 C10 C15 C14 -176.49(19)
C2 C1 C16 C17 109.1(2)
C10 C1 C16 C17 -125.1(2)
C2 C1 C16 C25 -72.4(2)
C10 C1 C16 C25 53.4(2)
C25 C16 C17 C18 -1.2(3)
C1 C16 C17 C18 177.33(17)
C16 C17 C18 C19 -176.43(19)
C16 C17 C18 C23 0.9(3)
C23 C18 C19 C20 0.4(3)
C17 C18 C19 C20 177.67(19)
C18 C19 C20 C21 0.4(3)
C19 C20 C21 C22 -0.1(3)
C20 C21 C22 C23 -1.0(3)
C21 C22 C23 C24 -177.7(2)
C21 C22 C23 C18 1.7(3)
C19 C18 C23 C24 178.08(18)
C17 C18 C23 C24 0.7(3)
C19 C18 C23 C22 -1.4(3)
C17 C18 C23 C22 -178.76(18)
C22 C23 C24 C25 177.43(19)
C18 C23 C24 C25 -2.0(3)
C23 C24 C25 C16 1.8(3)
C17 C16 C25 C24 -0.2(3)
C1 C16 C25 C24 -178.66(18)
